data_1504489
loop_
_publ_author_name
'Fillion, Eric'
'Carret, S\'ebastien'
'Mercier, Lauren G.'
'Tr\'epanier, Vincent E'

_publ_section_title
;
 Sequential Rh(I)/Pd-catalyzed 1,4-addition/intramolecular allylation:
 stereocontrolled construction of gamma-butyrolactones and cyclopropanes.
;
_journal_issue 3
_journal_name_full 'Organic letters'
_journal_page_first 437
_journal_page_last 440
_journal_paper_doi 10.1021/ol702613f
_journal_volume 10
_journal_year 2008
_chemical_formula_sum 'C16 H16 O4'
_chemical_formula_weight 272.29
_chemical_name_systematic
; 
 ? 
;
_space_group_IT_number 2
_symmetry_cell_setting triclinic
_symmetry_space_group_name_Hall '-P 1'
_symmetry_space_group_name_H-M 'P -1'
_atom_sites_solution_hydrogens geom
_atom_sites_solution_primary direct
_atom_sites_solution_secondary difmap
_audit_creation_method SHELXL-97
_cell_angle_alpha 79.825(1)
_cell_angle_beta 66.563(1)
_cell_angle_gamma 76.482(1)
_cell_formula_units_Z 2
_cell_length_a 8.4625(4)
_cell_length_b 9.1299(4)
_cell_length_c 10.2463(4)
_cell_measurement_reflns_used 4591
_cell_measurement_temperature 180(1)
_cell_measurement_theta_max 34.98
_cell_measurement_theta_min 2.67
_cell_volume 703.10(5)
_computing_cell_refinement SAINT
_computing_data_collection SMART
_computing_data_reduction SAINT
_computing_molecular_graphics SHELXTL
_computing_publication_material SHELXTL
_computing_structure_refinement SHELXTL
_computing_structure_solution SHELXTL
_diffrn_ambient_temperature 180(1)
_diffrn_measured_fraction_theta_full 0.959
_diffrn_measured_fraction_theta_max 0.959
_diffrn_measurement_device_type 'Bruker APEX'
_diffrn_measurement_method Omega
_diffrn_radiation_monochromator graphite
_diffrn_radiation_source 'fine-focus sealed tube'
_diffrn_radiation_type MoK\a
_diffrn_radiation_wavelength 0.71073
_diffrn_reflns_av_R_equivalents 0.0255
_diffrn_reflns_av_sigmaI/netI 0.0318
_diffrn_reflns_limit_h_max 10
_diffrn_reflns_limit_h_min -11
_diffrn_reflns_limit_k_max 12
_diffrn_reflns_limit_k_min -12
_diffrn_reflns_limit_l_max 14
_diffrn_reflns_limit_l_min -14
_diffrn_reflns_number 5880
_diffrn_reflns_theta_full 30.03
_diffrn_reflns_theta_max 30.03
_diffrn_reflns_theta_min 2.18
_exptl_absorpt_coefficient_mu 0.092
_exptl_absorpt_correction_type none
_exptl_crystal_colour Colourless
_exptl_crystal_density_diffrn 1.286
_exptl_crystal_density_method 'not measured'
_exptl_crystal_description Polyhedron
_exptl_crystal_F_000 288
_exptl_crystal_size_max 0.34
_exptl_crystal_size_mid 0.33
_exptl_crystal_size_min 0.26
_refine_diff_density_max 0.305
_refine_diff_density_min -0.227
_refine_diff_density_rms 0.056
_refine_ls_extinction_coef 0.154(8)
_refine_ls_extinction_expression Fc^*^=kFc[1+0.001xFc^2^\l^3^/sin(2\q)]^-1/4^
_refine_ls_extinction_method SHELXL
_refine_ls_goodness_of_fit_ref 1.960
_refine_ls_hydrogen_treatment constr
_refine_ls_matrix_type full
_refine_ls_number_parameters 184
_refine_ls_number_reflns 3950
_refine_ls_number_restraints 0
_refine_ls_restrained_S_all 1.960
_refine_ls_R_factor_all 0.0516
_refine_ls_R_factor_gt 0.0447
_refine_ls_shift/su_max 0.000
_refine_ls_shift/su_mean 0.000
_refine_ls_structure_factor_coef Fsqd
_refine_ls_weighting_details 'calc w=1/[\s^2^(Fo^2^)+(0.0220P)^2^+0.0000P] where P=(Fo^2^+2Fc^2^)/3'
_refine_ls_weighting_scheme calc
_refine_ls_wR_factor_gt 0.1032
_refine_ls_wR_factor_ref 0.1051
_reflns_number_gt 3280
_reflns_number_total 3950
_reflns_threshold_expression >2sigma(I)
_cod_data_source_file ol702613f-file001.cif
_cod_data_source_block ef1356m
_cod_depositor_comments
;
The following automatic conversions were performed:

'_symmetry_cell_setting' value 'Triclinic' changed to 'triclinic'
according to /home/saulius/struct/CIF-dictionaries/cif_core.dic
dictionary named 'cif_core.dic' version 2.4.1 from
2010-06-29.

'_exptl_absorpt_correction_type' value 'None' changed to
'none' according to
/home/saulius/struct/CIF-dictionaries/cif_core.dic dictionary named
'cif_core.dic' version 2.4.1 from 2010-06-29.

Automatic conversion script
Id: cif_fix_values 1715 2011-07-08 13:25:40Z adriana 
;
_cod_original_sg_symbol_H-M P-1
_cod_database_code 1504489

loop_
_symmetry_equiv_pos_as_xyz
'x, y, z'
'-x, -y, -z'

loop_
_atom_site_label
_atom_site_type_symbol
_atom_site_fract_x
_atom_site_fract_y
_atom_site_fract_z
_atom_site_U_iso_or_equiv
_atom_site_adp_type
_atom_site_occupancy
_atom_site_symmetry_multiplicity
_atom_site_calc_flag
_atom_site_refinement_flags
O1 O 0.32918(11) 0.52677(9) 0.41399(8) 0.0399(2) Uani 1 1 d .
C2 C 0.40642(14) 0.56770(12) 0.26204(11) 0.0340(3) Uani 1 1 d .
O3 O 0.51142(9) 0.43585(8) 0.19103(8) 0.0354(2) Uani 1 1 d .
C4 C 0.44468(13) 0.30757(12) 0.22151(10) 0.0285(2) Uani 1 1 d .
C5 C 0.29112(13) 0.29566(11) 0.35726(10) 0.0282(2) Uani 1 1 d .
C6 C 0.24271(14) 0.40898(13) 0.45977(11) 0.0335(3) Uani 1 1 d .
C7 C 0.53212(19) 0.66942(16) 0.24194(17) 0.0552(4) Uani 1 1 d .
H7X H 0.4682 0.7600 0.2921 0.083 Uiso 1 1 calc R
H7Y H 0.5893 0.6991 0.1398 0.083 Uiso 1 1 calc R
H7Z H 0.6209 0.6155 0.2808 0.083 Uiso 1 1 calc R
C8 C 0.26624(15) 0.63757(13) 0.20399(12) 0.0391(3) Uani 1 1 d .
H8X H 0.1917 0.5639 0.2186 0.059 Uiso 1 1 calc R
H8Y H 0.3202 0.6677 0.1016 0.059 Uiso 1 1 calc R
H8Z H 0.1951 0.7269 0.2538 0.059 Uiso 1 1 calc R
O9 O 0.51587(10) 0.20959(8) 0.14205(8) 0.0368(2) Uani 1 1 d .
O10 O 0.13766(11) 0.40101(10) 0.58041(8) 0.0463(2) Uani 1 1 d .
C11 C 0.13528(13) 0.23306(12) 0.35467(11) 0.0307(2) Uani 1 1 d .
H11 H 0.0209 0.2701 0.4308 0.037 Uiso 1 1 calc R
C12 C 0.26050(14) 0.13152(12) 0.41282(11) 0.0340(3) Uani 1 1 d .
H12 H 0.3438 0.0550 0.3468 0.041 Uiso 1 1 calc R
C13 C 0.11712(13) 0.21786(11) 0.21910(11) 0.0292(2) Uani 1 1 d .
C14 C -0.00328(14) 0.32640(12) 0.17706(11) 0.0324(2) Uani 1 1 d .
H14 H -0.0660 0.4098 0.2319 0.039 Uiso 1 1 calc R
C15 C -0.03277(15) 0.31426(13) 0.05609(12) 0.0369(3) Uani 1 1 d .
H15 H -0.1154 0.3891 0.0283 0.044 Uiso 1 1 calc R
C16 C 0.05807(16) 0.19329(13) -0.02408(13) 0.0404(3) Uani 1 1 d .
H16 H 0.0385 0.1851 -0.1074 0.048 Uiso 1 1 calc R
C17 C 0.17754(16) 0.08416(13) 0.01694(14) 0.0429(3) Uani 1 1 d .
H17 H 0.2393 0.0006 -0.0379 0.051 Uiso 1 1 calc R
C18 C 0.20733(15) 0.09623(12) 0.13724(13) 0.0368(3) Uani 1 1 d .
H18 H 0.2900 0.0210 0.1645 0.044 Uiso 1 1 calc R
C19 C 0.20804(16) 0.07320(14) 0.56547(12) 0.0441(3) Uani 1 1 d .
H19 H 0.1163 0.1336 0.6339 0.053 Uiso 1 1 calc R
C20 C 0.28138(17) -0.05703(15) 0.61093(14) 0.0495(3) Uani 1 1 d .
H20X H 0.3734 -0.1197 0.5447 0.059 Uiso 1 1 calc R
H20Y H 0.2427 -0.0891 0.7102 0.059 Uiso 1 1 calc R

loop_
_atom_site_aniso_label
_atom_site_aniso_U_11
_atom_site_aniso_U_22
_atom_site_aniso_U_33
_atom_site_aniso_U_23
_atom_site_aniso_U_13
_atom_site_aniso_U_12
O1 0.0491(5) 0.0412(5) 0.0311(4) -0.0073(3) -0.0157(4) -0.0070(4)
C2 0.0331(6) 0.0331(6) 0.0332(5) -0.0058(4) -0.0088(4) -0.0052(5)
O3 0.0266(4) 0.0344(4) 0.0383(4) -0.0057(3) -0.0041(3) -0.0055(3)
C4 0.0245(5) 0.0321(5) 0.0255(5) -0.0010(4) -0.0082(4) -0.0017(4)
C5 0.0267(5) 0.0308(5) 0.0223(4) -0.0007(4) -0.0066(4) -0.0020(4)
C6 0.0324(5) 0.0394(6) 0.0261(5) -0.0041(4) -0.0127(4) 0.0025(5)
C7 0.0515(8) 0.0475(8) 0.0716(9) -0.0106(7) -0.0210(7) -0.0181(7)
C8 0.0353(6) 0.0394(6) 0.0350(6) 0.0025(5) -0.0096(5) -0.0034(5)
O9 0.0330(4) 0.0368(4) 0.0313(4) -0.0076(3) -0.0030(3) -0.0017(3)
O10 0.0446(5) 0.0592(6) 0.0254(4) -0.0098(4) -0.0053(3) -0.0007(4)
C11 0.0256(5) 0.0316(5) 0.0283(5) 0.0023(4) -0.0066(4) -0.0031(4)
C12 0.0320(5) 0.0322(6) 0.0301(5) 0.0042(4) -0.0089(4) -0.0018(5)
C13 0.0260(5) 0.0258(5) 0.0333(5) 0.0010(4) -0.0088(4) -0.0070(4)
C14 0.0320(5) 0.0266(5) 0.0379(6) -0.0033(4) -0.0136(4) -0.0028(4)
C15 0.0373(6) 0.0334(6) 0.0453(6) -0.0012(5) -0.0217(5) -0.0066(5)
C16 0.0420(6) 0.0427(7) 0.0442(6) -0.0093(5) -0.0193(5) -0.0124(5)
C17 0.0402(6) 0.0356(6) 0.0554(7) -0.0177(5) -0.0164(6) -0.0040(5)
C18 0.0348(6) 0.0263(5) 0.0484(6) -0.0052(5) -0.0159(5) -0.0019(5)
C19 0.0391(6) 0.0492(7) 0.0326(6) 0.0105(5) -0.0083(5) -0.0064(6)
C20 0.0488(7) 0.0529(8) 0.0449(7) 0.0184(6) -0.0210(6) -0.0164(6)

loop_
_atom_type_symbol
_atom_type_description
_atom_type_scat_dispersion_real
_atom_type_scat_dispersion_imag
_atom_type_scat_source
C C 0.0033 0.0016 'International Tables Vol C Tables 4.2.6.8 and 6.1.1.4'
H H 0.0000 0.0000 'International Tables Vol C Tables 4.2.6.8 and 6.1.1.4'
O O 0.0106 0.0060 'International Tables Vol C Tables 4.2.6.8 and 6.1.1.4'

loop_
_geom_angle_atom_site_label_1
_geom_angle_atom_site_label_2
_geom_angle_atom_site_label_3
_geom_angle
C6 O1 C2 118.64(8)
O3 C2 O1 109.73(8)
O3 C2 C8 110.28(9)
O1 C2 C8 110.22(9)
O3 C2 C7 105.75(9)
O1 C2 C7 106.49(10)
C8 C2 C7 114.18(10)
C4 O3 C2 119.44(8)
O9 C4 O3 118.85(9)
O9 C4 C5 124.53(10)
O3 C4 C5 116.54(9)
C6 C5 C4 118.29(9)
C6 C5 C12 119.87(9)
C4 C5 C12 113.99(8)
C6 C5 C11 115.61(8)
C4 C5 C11 117.93(8)
C12 C5 C11 56.65(7)
O10 C6 O1 118.56(10)
O10 C6 C5 124.95(11)
O1 C6 C5 116.44(9)
C12 C11 C13 125.27(9)
C12 C11 C5 61.10(7)
C13 C11 C5 122.49(8)
C11 C12 C19 122.05(9)
C11 C12 C5 62.25(7)
C19 C12 C5 123.39(10)
C14 C13 C18 118.65(10)
C14 C13 C11 117.98(9)
C18 C13 C11 123.27(10)
C15 C14 C13 120.72(10)
C16 C15 C14 119.91(11)
C15 C16 C17 119.95(11)
C18 C17 C16 120.21(10)
C17 C18 C13 120.55(11)
C20 C19 C12 123.39(12)

loop_
_geom_bond_atom_site_label_1
_geom_bond_atom_site_label_2
_geom_bond_distance
O1 C6 1.3522(14)
O1 C2 1.4457(13)
C2 O3 1.4364(12)
C2 C8 1.4971(16)
C2 C7 1.5022(16)
O3 C4 1.3520(12)
C4 O9 1.2005(12)
C4 C5 1.4866(13)
C5 C6 1.4781(14)
C5 C12 1.5491(14)
C5 C11 1.5659(15)
C6 O10 1.2032(12)
C11 C12 1.4782(15)
C11 C13 1.4901(15)
C12 C19 1.4802(15)
C13 C14 1.3899(14)
C13 C18 1.3939(14)
C14 C15 1.3851(15)
C15 C16 1.3808(15)
C16 C17 1.3823(17)
C17 C18 1.3795(17)
C19 C20 1.3059(17)
